data_4100277
loop_
_publ_author_name
'Kleigrewe, Nina'
'Steffen, Winfried'
'Bl\"omker, Tobias'
'Kehr, Gerald'
'Fr\"ohlich, Roland'
'Wibbeling, Birgit'
'Erker, Gerhard'
'Wasilke, Julia-Christina'
'Wu, Guang'
'Bazan, Guillermo C.'

_publ_section_title
;
 Chelate Bis(imino)pyridine Cobalt Complexes: Synthesis, Reduction,
 and Evidence for the Generation of Ethene Polymerization Catalysts by
 Li^+^ Cation Activation
;
_journal_coden_ASTM JACSAT
_journal_issue 40
_journal_name_full 'Journal of the American Chemical Society'
_journal_page_first 13955
_journal_page_last 13968
_journal_paper_doi 10.1021/ja052129k
_journal_volume 127
_journal_year 2005
_chemical_formula_sum 'C43 H47 Cl Co N3'
_chemical_formula_weight 700.22
_space_group_IT_number 14
_symmetry_cell_setting monoclinic
_symmetry_space_group_name_Hall '-P 2yn'
_symmetry_space_group_name_H-M 'P 1 21/n 1'
_cell_angle_alpha 90.00
_cell_angle_beta 96.96(1)
_cell_angle_gamma 90.00
_cell_formula_units_Z 4
_cell_length_a 9.872(1)
_cell_length_b 27.669(1)
_cell_length_c 13.890(1)
_cell_measurement_temperature 198(2)
_cell_volume 3766.1(5)
_diffrn_ambient_temperature 198(2)
_exptl_crystal_density_diffrn 1.235
_cod_depositor_comments
;
 Updated bibliographic information.

 Antanas Vaitkus,
 2019-10-02
;
_cod_original_sg_symbol_H-M 'P 21/n'
_cod_database_code 4100277

loop_
_symmetry_equiv_pos_as_xyz
'x, y, z'
'-x+1/2, y+1/2, -z+1/2'
'-x, -y, -z'
'x-1/2, -y-1/2, z-1/2'

loop_
_atom_site_label
_atom_site_type_symbol
_atom_site_fract_x
_atom_site_fract_y
_atom_site_fract_z
_atom_site_U_iso_or_equiv
_atom_site_adp_type
_atom_site_occupancy
_atom_site_symmetry_multiplicity
_atom_site_calc_flag
_atom_site_refinement_flags
_atom_site_disorder_assembly
_atom_site_disorder_group
Co Co 0.34247(2) 0.203899(7) 0.731278(16) 0.02323(6) Uani 1 1 d . . .
Cl1 Cl 0.56142(4) 0.191213(16) 0.75632(4) 0.03832(11) Uani 1 1 d . . .
N1 N 0.28097(13) 0.13853(5) 0.73834(10) 0.0251(3) Uani 1 1 d . . .
C11 C 0.37483(16) 0.09835(6) 0.75177(13) 0.0270(3) Uani 1 1 d . . .
C12 C 0.42735(18) 0.07927(6) 0.67052(14) 0.0337(4) Uani 1 1 d . . .
C13 C 0.53446(19) 0.04608(7) 0.68686(16) 0.0410(5) Uani 1 1 d . . .
H13 H 0.5728 0.0328 0.6332 0.049 Uiso 1 1 calc R . .
C14 C 0.58529(19) 0.03236(7) 0.77984(17) 0.0446(5) Uani 1 1 d . . .
H14 H 0.6590 0.0101 0.7897 0.054 Uiso 1 1 calc R . .
C15 C 0.52965(19) 0.05077(7) 0.85842(15) 0.0397(4) Uani 1 1 d . . .
H15 H 0.5650 0.0407 0.9219 0.048 Uiso 1 1 calc R . .
C16 C 0.42245(17) 0.08387(6) 0.84641(13) 0.0312(4) Uani 1 1 d . . .
C17 C 0.3742(2) 0.09421(7) 0.56738(15) 0.0461(5) Uani 1 1 d . . .
H17 H 0.2893 0.1136 0.5701 0.055 Uiso 1 1 calc R . .
C18 C 0.4766(3) 0.12598(10) 0.52316(18) 0.0707(8) Uani 1 1 d . . .
H18A H 0.4969 0.1546 0.5639 0.106 Uiso 1 1 calc R . .
H18B H 0.4380 0.1360 0.4579 0.106 Uiso 1 1 calc R . .
H18C H 0.5608 0.1077 0.5193 0.106 Uiso 1 1 calc R . .
C19 C 0.3370(3) 0.05049(9) 0.50189(17) 0.0611(6) Uani 1 1 d . . .
H19A H 0.4200 0.0323 0.4934 0.092 Uiso 1 1 calc R . .
H19B H 0.2936 0.0616 0.4385 0.092 Uiso 1 1 calc R . .
H19C H 0.2737 0.0296 0.5318 0.092 Uiso 1 1 calc R . .
C20 C 0.36605(19) 0.10416(6) 0.93497(13) 0.0359(4) Uani 1 1 d . . .
H20 H 0.2815 0.1228 0.9119 0.043 Uiso 1 1 calc R . .
C21 C 0.4670(2) 0.13898(9) 0.98981(17) 0.0561(6) Uani 1 1 d . . .
H21A H 0.5526 0.1220 1.0108 0.084 Uiso 1 1 calc R . .
H21B H 0.4286 0.1515 1.0467 0.084 Uiso 1 1 calc R . .
H21C H 0.4847 0.1659 0.9473 0.084 Uiso 1 1 calc R . .
C22 C 0.3262(3) 0.06383(8) 1.00196(19) 0.0632(7) Uani 1 1 d . . .
H22A H 0.2672 0.0405 0.9640 0.095 Uiso 1 1 calc R . .
H22B H 0.2772 0.0778 1.0526 0.095 Uiso 1 1 calc R . .
H22C H 0.4088 0.0475 1.0320 0.095 Uiso 1 1 calc R . .
C2 C 0.14832(16) 0.13271(6) 0.73951(12) 0.0264(3) Uani 1 1 d . . .
C201 C 0.07874(17) 0.08588(6) 0.75177(15) 0.0359(4) Uani 1 1 d . . .
C202 C 0.0740(2) 0.05021(7) 0.6816(2) 0.0564(6) Uani 1 1 d . . .
H202 H 0.1156 0.0554 0.6243 0.068 Uiso 1 1 calc R . .
C203 C 0.0083(3) 0.00669(8) 0.6950(3) 0.0807(10) Uani 1 1 d . . .
H203 H 0.0055 -0.0177 0.6467 0.097 Uiso 1 1 calc R . .
C204 C -0.0522(2) -0.00129(9) 0.7769(3) 0.0834(11) Uani 1 1 d . . .
H204 H -0.0966 -0.0312 0.7856 0.100 Uiso 1 1 calc R . .
C205 C -0.0489(3) 0.03369(10) 0.8462(3) 0.0758(9) Uani 1 1 d . . .
H205 H -0.0905 0.0280 0.9033 0.091 Uiso 1 1 calc R . .
C206 C 0.0151(2) 0.07756(8) 0.83389(19) 0.0553(6) Uani 1 1 d . . .
H206 H 0.0152 0.1020 0.8820 0.066 Uiso 1 1 calc R . .
C3 C 0.07378(16) 0.17777(6) 0.73040(12) 0.0256(3) Uani 1 1 d . . .
N4 N 0.16261(13) 0.21562(5) 0.72527(9) 0.0233(3) Uani 1 1 d . . .
C5 C -0.06579(16) 0.18598(6) 0.72541(13) 0.0302(4) Uani 1 1 d . . .
H5 H -0.1273 0.1598 0.7286 0.036 Uiso 1 1 calc R . .
C6 C -0.11398(17) 0.23325(6) 0.71560(13) 0.0313(4) Uani 1 1 d . . .
H6 H -0.2092 0.2394 0.7114 0.038 Uiso 1 1 calc R . .
C7 C -0.02326(16) 0.27141(6) 0.71199(12) 0.0287(3) Uani 1 1 d . . .
H7 H -0.0563 0.3036 0.7051 0.034 Uiso 1 1 calc R . .
C8 C 0.11595(15) 0.26227(5) 0.71852(11) 0.0236(3) Uani 1 1 d . . .
C9 C 0.22923(16) 0.29532(6) 0.71710(11) 0.0240(3) Uani 1 1 d . . .
C901 C 0.21014(16) 0.34864(6) 0.71858(12) 0.0275(3) Uani 1 1 d . . .
C902 C 0.27319(17) 0.37990(6) 0.65906(13) 0.0327(4) Uani 1 1 d . . .
H902 H 0.3297 0.3671 0.6145 0.039 Uiso 1 1 calc R . .
C903 C 0.25423(19) 0.42945(7) 0.66422(16) 0.0413(5) Uani 1 1 d . . .
H903 H 0.2970 0.4503 0.6227 0.050 Uiso 1 1 calc R . .
C904 C 0.1737(2) 0.44879(7) 0.72918(17) 0.0471(5) Uani 1 1 d . . .
H904 H 0.1619 0.4828 0.7331 0.056 Uiso 1 1 calc R . .
C905 C 0.1103(2) 0.41821(7) 0.78837(17) 0.0474(5) Uani 1 1 d . . .
H905 H 0.0541 0.4312 0.8328 0.057 Uiso 1 1 calc R . .
C906 C 0.12829(19) 0.36860(6) 0.78344(14) 0.0369(4) Uani 1 1 d . . .
H906 H 0.0843 0.3480 0.8247 0.044 Uiso 1 1 calc R . .
N10 N 0.34823(13) 0.27268(5) 0.71890(9) 0.0233(3) Uani 1 1 d . . .
C111 C 0.47076(15) 0.30087(5) 0.71890(12) 0.0247(3) Uani 1 1 d . . .
C112 C 0.53453(16) 0.30179(6) 0.63369(13) 0.0288(3) Uani 1 1 d . . .
C113 C 0.64773(18) 0.33173(6) 0.63255(15) 0.0363(4) Uani 1 1 d . . .
H113 H 0.6905 0.3342 0.5751 0.044 Uiso 1 1 calc R . .
C114 C 0.69887(18) 0.35795(7) 0.71357(16) 0.0408(4) Uani 1 1 d . . .
H114 H 0.7751 0.3787 0.7111 0.049 Uiso 1 1 calc R . .
C115 C 0.63950(19) 0.35405(7) 0.79786(15) 0.0387(4) Uani 1 1 d . . .
H115 H 0.6782 0.3711 0.8539 0.046 Uiso 1 1 calc R . .
C116 C 0.52381(17) 0.32565(6) 0.80308(13) 0.0302(4) Uani 1 1 d . . .
C117 C 0.48132(19) 0.27142(7) 0.54557(13) 0.0365(4) Uani 1 1 d . . .
H117 H 0.4425 0.2412 0.5708 0.044 Uiso 1 1 calc R . .
C118 C 0.5937(2) 0.25575(9) 0.48567(17) 0.0571(6) Uani 1 1 d . . .
H11A H 0.6309 0.2842 0.4561 0.086 Uiso 1 1 calc R . .
H11B H 0.5557 0.2334 0.4346 0.086 Uiso 1 1 calc R . .
H11C H 0.6666 0.2396 0.5279 0.086 Uiso 1 1 calc R . .
C119 C 0.3656(2) 0.29597(9) 0.48023(15) 0.0516(5) Uani 1 1 d . . .
H11D H 0.2893 0.3023 0.5175 0.077 Uiso 1 1 calc R . .
H11E H 0.3350 0.2748 0.4254 0.077 Uiso 1 1 calc R . .
H11F H 0.3984 0.3265 0.4560 0.077 Uiso 1 1 calc R . .
C120 C 0.4648(2) 0.32050(7) 0.89859(13) 0.0370(4) Uani 1 1 d . . .
H120 H 0.3734 0.3047 0.8847 0.044 Uiso 1 1 calc R . .
C121 C 0.5560(3) 0.28722(8) 0.96672(16) 0.0553(6) Uani 1 1 d . . .
H12A H 0.5679 0.2564 0.9342 0.083 Uiso 1 1 calc R . .
H12B H 0.5131 0.2815 1.0258 0.083 Uiso 1 1 calc R . .
H12C H 0.6452 0.3025 0.9838 0.083 Uiso 1 1 calc R . .
C122 C 0.4447(3) 0.36911(8) 0.94751(17) 0.0559(6) Uani 1 1 d . . .
H12D H 0.5338 0.3841 0.9669 0.084 Uiso 1 1 calc R . .
H12E H 0.3979 0.3640 1.0050 0.084 Uiso 1 1 calc R . .
H12F H 0.3895 0.3904 0.9019 0.084 Uiso 1 1 calc R . .

loop_
_atom_site_aniso_label
_atom_site_aniso_U_11
_atom_site_aniso_U_22
_atom_site_aniso_U_33
_atom_site_aniso_U_23
_atom_site_aniso_U_13
_atom_site_aniso_U_12
Co 0.01974(11) 0.02193(10) 0.02824(12) -0.00001(9) 0.00381(8) 0.00082(8)
Cl1 0.0214(2) 0.0316(2) 0.0619(3) 0.0061(2) 0.00476(19) 0.00091(16)
N1 0.0245(7) 0.0224(6) 0.0286(7) -0.0016(5) 0.0032(5) 0.0016(5)
C11 0.0217(8) 0.0212(7) 0.0380(10) -0.0012(6) 0.0034(7) 0.0007(6)
C12 0.0347(9) 0.0267(8) 0.0408(10) -0.0032(7) 0.0086(8) 0.0022(7)
C13 0.0367(10) 0.0335(9) 0.0547(13) -0.0077(9) 0.0137(9) 0.0061(8)
C14 0.0301(10) 0.0356(10) 0.0668(14) -0.0050(10) 0.0005(9) 0.0111(8)
C15 0.0354(10) 0.0323(9) 0.0485(12) -0.0016(8) -0.0066(8) 0.0069(8)
C16 0.0290(9) 0.0242(8) 0.0394(10) -0.0015(7) -0.0002(7) 0.0001(6)
C17 0.0594(13) 0.0408(11) 0.0400(11) -0.0032(9) 0.0134(10) 0.0145(9)
C18 0.109(2) 0.0609(15) 0.0480(15) 0.0001(12) 0.0317(14) -0.0053(15)
C19 0.0737(16) 0.0587(14) 0.0484(14) -0.0135(11) -0.0023(12) 0.0184(12)
C20 0.0405(10) 0.0320(9) 0.0343(10) 0.0002(7) 0.0004(8) 0.0044(7)
C21 0.0591(14) 0.0622(14) 0.0451(13) -0.0196(11) -0.0015(10) -0.0038(11)
C22 0.0898(19) 0.0451(12) 0.0596(15) 0.0106(11) 0.0283(13) 0.0085(12)
C2 0.0245(8) 0.0251(8) 0.0291(9) -0.0012(6) 0.0012(6) -0.0012(6)
C201 0.0231(8) 0.0253(8) 0.0574(12) 0.0042(8) -0.0021(8) -0.0002(6)
C202 0.0460(12) 0.0345(11) 0.0881(18) -0.0148(11) 0.0062(12) -0.0062(9)
C203 0.0526(15) 0.0329(12) 0.156(3) -0.0235(15) 0.0084(18) -0.0063(11)
C204 0.0388(13) 0.0322(12) 0.177(3) 0.0204(17) 0.0062(17) -0.0061(10)
C205 0.0495(14) 0.0621(17) 0.118(3) 0.0308(17) 0.0199(15) -0.0147(12)
C206 0.0452(12) 0.0476(12) 0.0750(17) 0.0098(11) 0.0152(11) -0.0127(10)
C3 0.0251(8) 0.0253(8) 0.0260(8) 0.0005(6) 0.0022(6) -0.0010(6)
N4 0.0238(6) 0.0239(6) 0.0222(7) 0.0012(5) 0.0033(5) 0.0005(5)
C5 0.0229(8) 0.0321(8) 0.0354(10) 0.0029(7) 0.0033(7) -0.0021(7)
C6 0.0227(8) 0.0355(9) 0.0360(10) 0.0057(7) 0.0045(7) 0.0050(7)
C7 0.0270(8) 0.0276(8) 0.0318(9) 0.0047(7) 0.0046(7) 0.0049(6)
C8 0.0244(8) 0.0242(7) 0.0226(8) 0.0016(6) 0.0042(6) 0.0027(6)
C9 0.0261(8) 0.0248(7) 0.0212(8) 0.0016(6) 0.0028(6) 0.0021(6)
C901 0.0262(8) 0.0245(8) 0.0307(9) 0.0020(6) -0.0011(7) 0.0008(6)
C902 0.0295(9) 0.0299(8) 0.0381(10) 0.0044(7) 0.0024(7) 0.0008(7)
C903 0.0380(10) 0.0282(9) 0.0570(13) 0.0113(8) 0.0028(9) -0.0026(8)
C904 0.0481(12) 0.0237(9) 0.0681(15) 0.0008(9) 0.0013(10) 0.0041(8)
C905 0.0528(12) 0.0324(10) 0.0590(14) -0.0045(9) 0.0150(10) 0.0088(9)
C906 0.0403(10) 0.0295(9) 0.0423(11) 0.0019(8) 0.0102(8) 0.0039(7)
N10 0.0236(6) 0.0244(6) 0.0219(7) 0.0006(5) 0.0027(5) -0.0008(5)
C111 0.0218(7) 0.0220(7) 0.0299(8) 0.0032(6) 0.0013(6) 0.0003(6)
C112 0.0264(8) 0.0270(8) 0.0331(9) 0.0042(7) 0.0043(7) 0.0022(6)
C113 0.0297(9) 0.0350(9) 0.0460(11) 0.0086(8) 0.0115(8) 0.0002(7)
C114 0.0280(9) 0.0340(9) 0.0601(13) 0.0050(9) 0.0036(9) -0.0069(7)
C115 0.0342(10) 0.0326(9) 0.0469(12) -0.0030(8) -0.0051(8) -0.0053(7)
C116 0.0288(8) 0.0275(8) 0.0328(9) 0.0011(7) -0.0019(7) 0.0005(7)
C117 0.0428(10) 0.0389(10) 0.0297(10) 0.0002(8) 0.0117(8) -0.0038(8)
C118 0.0605(14) 0.0721(16) 0.0418(13) -0.0091(11) 0.0185(10) 0.0063(12)
C119 0.0499(12) 0.0665(14) 0.0367(11) -0.0042(10) -0.0021(9) -0.0014(11)
C120 0.0411(10) 0.0404(10) 0.0283(9) -0.0043(8) -0.0003(8) -0.0025(8)
C121 0.0751(16) 0.0546(13) 0.0342(11) 0.0057(10) -0.0011(10) 0.0083(11)
C122 0.0659(15) 0.0543(13) 0.0468(13) -0.0141(10) 0.0034(11) 0.0051(11)

loop_
_geom_bond_atom_site_label_1
_geom_bond_atom_site_label_2
_geom_bond_distance
_geom_bond_site_symmetry_2
_geom_bond_publ_flag
Co N4 1.7968(13) . ?
Co N10 1.9124(13) . ?
Co N1 1.9140(13) . ?
Co Cl1 2.1758(5) . ?
N1 C2 1.321(2) . ?
N1 C11 1.445(2) . ?
C11 C16 1.400(2) . ?
C11 C12 1.401(2) . ?
C12 C13 1.398(2) . ?
C12 C17 1.522(3) . ?
C13 C14 1.381(3) . ?
C14 C15 1.378(3) . ?
C15 C16 1.394(2) . ?
C16 C20 1.518(3) . ?
C17 C18 1.524(3) . ?
C17 C19 1.531(3) . ?
C20 C21 1.522(3) . ?
C20 C22 1.534(3) . ?
C2 C3 1.446(2) . ?
C2 C201 1.486(2) . ?
C201 C202 1.384(3) . ?
C201 C206 1.387(3) . ?
C202 C203 1.391(3) . ?
C203 C204 1.366(5) . ?
C204 C205 1.363(4) . ?
C205 C206 1.388(3) . ?
C3 N4 1.373(2) . ?
C3 C5 1.390(2) . ?
N4 C8 1.3700(19) . ?
C5 C6 1.393(2) . ?
C6 C7 1.389(2) . ?
C7 C8 1.390(2) . ?
C8 C9 1.446(2) . ?
C9 N10 1.329(2) . ?
C9 C901 1.488(2) . ?
C901 C902 1.394(2) . ?
C901 C906 1.395(2) . ?
C902 C903 1.387(2) . ?
C903 C904 1.381(3) . ?
C904 C905 1.381(3) . ?
C905 C906 1.387(3) . ?
N10 C111 1.4392(19) . ?
C111 C116 1.401(2) . ?
C111 C112 1.407(2) . ?
C112 C113 1.393(2) . ?
C112 C117 1.524(3) . ?
C113 C114 1.382(3) . ?
C114 C115 1.376(3) . ?
C115 C116 1.395(2) . ?
C116 C120 1.519(3) . ?
C117 C118 1.528(3) . ?
C117 C119 1.529(3) . ?
C120 C122 1.531(3) . ?
C120 C121 1.532(3) . ?
